data_7009127
loop_
_publ_author_name
'Su, Weiping'
'Cao, Rong'
'Hong, Maochun'
'Wu, Daxu'
'Lu, Jiaxi'

_publ_section_title
;
 A new access to palladium--phosphine chemistry. Formation of
 polynuclear palladium compounds via the oxidation of ligands in simple
 palladium(II) complexes
;
_journal_issue 9
_journal_name_full 'Journal of the Chemical Society, Dalton Transactions'
_journal_page_first 1527
_journal_paper_doi 10.1039/a908788e
_journal_year 2000
_chemical_formula_sum 'C31 H35 Cl0 O4.5 P2 Pd2 S4'
_chemical_formula_weight 882.57
_chemical_name_systematic
; 
 ? 
;
_space_group_IT_number 41
_symmetry_space_group_name_Hall 'A 2 -2ab'
_symmetry_space_group_name_H-M 'A b a 2'
_atom_sites_solution_hydrogens geom
_atom_sites_solution_primary direct
_atom_sites_solution_secondary difmap
_audit_creation_method SHELXL
_cell_angle_alpha 90.00
_cell_angle_beta 90.00
_cell_angle_gamma 90.00
_cell_formula_units_Z 8
_cell_length_a 15.905(3)
_cell_length_b 22.848(5)
_cell_length_c 18.904(4)
_cell_measurement_temperature 293(2)
_cell_volume 6870(2)
_computing_structure_refinement 'SHELXL-93 (Sheldrick, 1993)'
_computing_structure_solution 'SHELXS-86 (Sheldrick, 1990)'
_diffrn_ambient_temperature 293(2)
_diffrn_radiation_monochromator graphite
_diffrn_radiation_source 'fine-focus sealed tube'
_diffrn_radiation_type MoK\a
_diffrn_radiation_wavelength 0.71073
_diffrn_reflns_av_R_equivalents 0.0539
_diffrn_reflns_av_sigmaI/netI 0.0648
_diffrn_reflns_limit_h_max 17
_diffrn_reflns_limit_h_min -18
_diffrn_reflns_limit_k_max 10
_diffrn_reflns_limit_k_min -27
_diffrn_reflns_limit_l_max 22
_diffrn_reflns_limit_l_min -22
_diffrn_reflns_number 13643
_diffrn_reflns_theta_max 25.03
_diffrn_reflns_theta_min 1.78
_exptl_absorpt_coefficient_mu 1.420
_exptl_crystal_density_diffrn 1.707
_exptl_crystal_F_000 3544
_refine_diff_density_max 0.693
_refine_diff_density_min -0.553
_refine_diff_density_rms 0.095
_refine_ls_abs_structure_details 'Flack H D (1983), Acta Cryst. A39, 876-881'
_refine_ls_abs_structure_Flack 0.98(3)
_refine_ls_extinction_method none
_refine_ls_goodness_of_fit_all 1.362
_refine_ls_goodness_of_fit_obs 1.414
_refine_ls_matrix_type full
_refine_ls_number_parameters 393
_refine_ls_number_reflns 5790
_refine_ls_number_restraints 1
_refine_ls_restrained_S_all 1.362
_refine_ls_restrained_S_obs 1.414
_refine_ls_R_factor_all 0.0587
_refine_ls_R_factor_obs 0.0469
_refine_ls_shift/esd_max -0.010
_refine_ls_shift/esd_mean 0.001
_refine_ls_structure_factor_coef Fsqd
_refine_ls_weighting_details 'w=1/[\s^2^(Fo^2^)+(0.0005P)^2^+0.0000P] where P=(Fo^2^+2Fc^2^)/3'
_refine_ls_weighting_scheme calc
_refine_ls_wR_factor_all 0.0827
_refine_ls_wR_factor_obs 0.0795
_reflns_number_observed 5029
_reflns_number_total 5790
_reflns_observed_criterion >2sigma(I)
_cod_data_source_file a908788e.txt
_cod_data_source_block pd3
_cod_depositor_comments
;
The following automatic conversions were performed:

'_refine_ls_weighting_scheme' value 'calc
w=1/[\s^2^(Fo^2^)+(0.0005P)^2^+0.0000P] where P=(Fo^2^+2Fc^2^)/3' was
changed to 'calc'. New tag '_refine_ls_weighting_details' was
created. The value of the new tag was set to
'w=1/[\s^2^(Fo^2^)+(0.0005P)^2^+0.0000P] where P=(Fo^2^+2Fc^2^)/3'.

Automatic conversion script
Id: cif_fix_values 3143 2015-03-26 13:38:13Z robertas 
;
_cod_original_cell_volume 6869.7(25)
_cod_original_formula_sum 'C31 H35 Cl0 O4.50 P2 Pd2 S4'
_cod_database_code 7009127

loop_
_symmetry_equiv_pos_as_xyz
'x, y, z'
'-x, -y, z'
'x+1/2, -y+1/2, z'
'-x+1/2, y+1/2, z'
'x, y+1/2, z+1/2'
'-x, -y+1/2, z+1/2'
'x+1/2, -y+1, z+1/2'
'-x+1/2, y+1, z+1/2'

loop_
_atom_site_aniso_label
_atom_site_aniso_U_11
_atom_site_aniso_U_22
_atom_site_aniso_U_33
_atom_site_aniso_U_23
_atom_site_aniso_U_13
_atom_site_aniso_U_12
Pd1 0.0239(3) 0.0343(3) 0.0326(3) 0.0028(3) -0.0005(3) -0.0016(2)
Pd2 0.0260(3) 0.0379(3) 0.0361(3) 0.0007(3) 0.0009(3) 0.0003(3)
S1 0.0331(10) 0.0407(10) 0.0437(10) 0.0085(10) -0.0036(11) -0.0089(8)
S2 0.0283(11) 0.0433(11) 0.0320(9) 0.0019(8) 0.0021(10) 0.0026(9)
S3 0.0338(12) 0.0498(10) 0.0501(12) -0.0004(10) 0.0088(11) -0.0019(9)
S4 0.0319(12) 0.0446(11) 0.0453(11) 0.0050(9) 0.0016(10) 0.0046(9)
P1 0.0266(10) 0.0335(10) 0.0396(11) 0.0013(9) 0.0012(9) -0.0006(8)
P2 0.0336(12) 0.0377(11) 0.0328(10) 0.0036(8) -0.0002(9) 0.0017(9)
O1 0.035(3) 0.072(4) 0.092(5) -0.007(3) 0.019(4) -0.016(3)
O2 0.065(5) 0.088(4) 0.047(3) 0.000(3) 0.009(3) -0.004(4)
O3 0.055(4) 0.100(5) 0.039(3) 0.001(3) -0.006(3) 0.007(4)
O4 0.051(4) 0.039(3) 0.100(5) 0.015(3) 0.005(4) 0.000(3)
C1 0.065(6) 0.036(4) 0.074(6) -0.002(5) 0.002(6) 0.004(4)
C2 0.047(6) 0.055(5) 0.070(6) -0.013(5) 0.004(5) 0.000(4)
C3 0.051(5) 0.053(5) 0.077(7) -0.011(5) 0.018(5) 0.015(4)
C4 0.041(5) 0.064(6) 0.066(6) -0.004(4) -0.001(5) 0.021(4)
C5 0.025(4) 0.050(5) 0.051(5) 0.000(4) -0.002(4) 0.000(4)
C6 0.036(5) 0.053(5) 0.051(5) 0.003(4) -0.009(4) -0.006(4)
C7 0.031(5) 0.050(4) 0.040(4) 0.005(3) -0.010(4) 0.006(4)
C11 0.022(4) 0.034(4) 0.051(4) -0.001(4) 0.003(4) -0.003(3)
C12 0.046(5) 0.057(5) 0.058(6) -0.005(4) -0.009(4) 0.000(4)
C13 0.068(6) 0.051(5) 0.080(7) -0.004(5) -0.010(5) 0.031(5)
C14 0.094(8) 0.032(5) 0.098(8) 0.001(5) 0.012(7) 0.013(5)
C15 0.066(7) 0.051(5) 0.069(6) -0.006(5) 0.011(6) -0.014(5)
C16 0.051(5) 0.035(4) 0.056(5) -0.002(4) 0.000(4) -0.003(4)
C21 0.032(5) 0.033(4) 0.051(5) 0.012(4) 0.000(4) 0.002(3)
C22 0.025(5) 0.083(7) 0.054(5) -0.011(5) 0.002(4) -0.001(4)
C23 0.052(7) 0.112(9) 0.053(6) -0.032(6) 0.005(5) -0.003(6)
C24 0.074(8) 0.162(13) 0.043(6) 0.020(7) 0.024(6) 0.012(9)
C25 0.141(13) 0.098(10) 0.122(11) 0.043(8) 0.092(10) 0.017(9)
C26 0.093(9) 0.068(7) 0.086(8) 0.005(6) 0.045(7) -0.002(6)
C31 0.039(5) 0.040(4) 0.040(4) -0.001(4) 0.006(4) -0.002(4)
C32 0.052(6) 0.079(7) 0.068(6) -0.032(5) -0.011(5) 0.014(5)
C33 0.082(8) 0.081(7) 0.093(8) -0.024(6) -0.026(7) 0.043(6)
C34 0.088(9) 0.057(6) 0.085(8) -0.017(5) 0.018(7) 0.021(6)
C35 0.089(7) 0.059(5) 0.053(5) -0.020(5) 0.007(5) -0.006(7)
C36 0.076(7) 0.050(5) 0.042(5) 0.003(4) -0.005(5) 0.013(5)
C41 0.039(5) 0.044(4) 0.030(4) 0.003(3) 0.002(4) -0.004(4)
C42 0.046(5) 0.050(5) 0.050(5) 0.003(4) 0.003(5) -0.008(4)
C43 0.050(6) 0.057(5) 0.051(5) -0.003(4) 0.007(5) -0.013(5)
C44 0.075(8) 0.058(6) 0.048(5) 0.010(4) -0.013(5) -0.026(5)
C45 0.071(6) 0.047(4) 0.067(6) 0.007(5) -0.006(5) 0.001(5)
C46 0.057(6) 0.040(5) 0.061(5) 0.014(4) 0.009(5) 0.004(4)
O1N 0.227(15) 0.170(12) 0.061(7) 0.000 0.000 0.082(12)

loop_
_atom_site_label
_atom_site_type_symbol
_atom_site_fract_x
_atom_site_fract_y
_atom_site_fract_z
_atom_site_U_iso_or_equiv
_atom_site_thermal_displace_type
_atom_site_occupancy
_atom_site_calc_flag
_atom_site_refinement_flags
_atom_site_disorder_group
Pd1 Pd 0.22735(3) 0.19622(2) 0.14704(3) 0.03026(13) Uani 1 d . .
Pd2 Pd 0.40276(3) 0.18199(2) 0.20711(3) 0.03332(13) Uani 1 d . .
S1 S 0.34485(10) 0.26012(7) 0.14148(11) 0.0392(4) Uani 1 d . .
S2 S 0.27289(13) 0.19450(8) 0.26701(9) 0.0345(4) Uani 1 d . .
S3 S 0.51800(12) 0.16889(8) 0.13766(12) 0.0446(5) Uani 1 d . .
S4 S 0.44996(12) 0.10684(8) 0.27447(10) 0.0406(5) Uani 1 d . .
P1 P 0.11637(11) 0.13367(8) 0.16027(10) 0.0332(5) Uani 1 d . .
P2 P 0.20663(13) 0.19641(8) 0.02745(10) 0.0347(5) Uani 1 d . .
O1 O 0.5894(3) 0.2034(2) 0.1599(4) 0.066(2) Uani 1 d . .
O2 O 0.5023(4) 0.1700(3) 0.0621(3) 0.066(2) Uani 1 d . .
O3 O 0.4688(4) 0.1227(3) 0.3478(3) 0.065(2) Uani 1 d . .
O4 O 0.3979(4) 0.0547(2) 0.2664(4) 0.063(2) Uani 1 d . .
C1 C 0.3119(6) 0.3063(3) 0.2151(5) 0.058(2) Uani 1 d . .
H1A H 0.2684(6) 0.3321(3) 0.1990(5) 0.080 Uiso 1 d R .
H1B H 0.3589(6) 0.3299(3) 0.2292(5) 0.080 Uiso 1 d R .
C2 C 0.2794(5) 0.2731(4) 0.2789(5) 0.057(2) Uani 1 d . .
H2A H 0.3162(5) 0.2808(4) 0.3180(5) 0.080 Uiso 1 d R .
H2B H 0.2248(5) 0.2879(4) 0.2912(5) 0.080 Uiso 1 d R .
C3 C 0.5461(5) 0.0945(3) 0.1573(5) 0.060(2) Uani 1 d . .
H3A H 0.5989(5) 0.0850(3) 0.1356(5) 0.080 Uiso 1 d R .
H3B H 0.5040(5) 0.0685(3) 0.1390(5) 0.080 Uiso 1 d R .
C4 C 0.5512(5) 0.0870(4) 0.2360(5) 0.057(2) Uani 1 d . .
H4A H 0.5653(5) 0.0474(4) 0.2481(5) 0.080 Uiso 1 d R .
H4B H 0.5942(5) 0.1123(4) 0.2542(5) 0.080 Uiso 1 d R .
C5 C 0.0272(4) 0.1465(3) 0.1015(4) 0.042(2) Uani 1 d . .
H5A H 0.0019(4) 0.1831(3) 0.1149(4) 0.080 Uiso 1 d R .
H5B H -0.0135(4) 0.1164(3) 0.1103(4) 0.080 Uiso 1 d R .
C6 C 0.0437(5) 0.1482(3) 0.0226(4) 0.047(2) Uani 1 d . .
H6A H -0.0092(5) 0.1502(3) -0.0018(4) 0.080 Uiso 1 d R .
H6B H 0.0707(5) 0.1125(3) 0.0088(4) 0.080 Uiso 1 d R .
C7 C 0.0978(5) 0.1998(3) -0.0029(4) 0.040(2) Uani 1 d . .
H7A H 0.0971(5) 0.2017(3) -0.0536(4) 0.080 Uiso 1 d R .
H7B H 0.0733(5) 0.2354(3) 0.0147(4) 0.080 Uiso 1 d R .
C11 C 0.1494(4) 0.0592(3) 0.1474(5) 0.036(2) Uani 1 d . .
C12 C 0.2174(5) 0.0390(4) 0.1860(4) 0.054(2) Uani 1 d . .
H12A H 0.2458(5) 0.0651(4) 0.2177(4) 0.080 Uiso 1 d R .
C13 C 0.2467(6) -0.0175(4) 0.1763(5) 0.066(3) Uani 1 d . .
H13A H 0.2909(6) -0.0319(4) 0.2062(5) 0.080 Uiso 1 d R .
C14 C 0.2120(7) -0.0529(4) 0.1253(5) 0.075(3) Uani 1 d . .
H14A H 0.2323(7) -0.0922(4) 0.1193(5) 0.080 Uiso 1 d R .
C15 C 0.1467(6) -0.0330(4) 0.0851(5) 0.062(2) Uani 1 d . .
H15A H 0.1252(6) -0.0563(4) 0.0470(5) 0.080 Uiso 1 d R .
C16 C 0.1141(5) 0.0221(3) 0.0971(4) 0.047(2) Uani 1 d . .
H16A H 0.0654(5) 0.0350(3) 0.0714(4) 0.080 Uiso 1 d R .
C21 C 0.0656(5) 0.1354(3) 0.2454(4) 0.039(2) Uani 1 d . .
C22 C 0.0462(5) 0.1884(4) 0.2770(4) 0.054(2) Uani 1 d . .
H22A H 0.0660(5) 0.2234(4) 0.2544(4) 0.080 Uiso 1 d R .
C23 C 0.0023(6) 0.1916(5) 0.3396(5) 0.072(3) Uani 1 d . .
H23A H -0.0106(6) 0.2295(5) 0.3587(5) 0.080 Uiso 1 d R .
C24 C -0.0224(7) 0.1424(7) 0.3720(5) 0.093(4) Uani 1 d . .
H24A H -0.0542(7) 0.1458(7) 0.4150(5) 0.080 Uiso 1 d R .
C25 C -0.0041(9) 0.0898(6) 0.3426(7) 0.120(6) Uani 1 d . .
H25A H -0.0180(9) 0.0561(6) 0.3706(7) 0.080 Uiso 1 d R .
C26 C 0.0385(6) 0.0861(4) 0.2794(6) 0.082(3) Uani 1 d . .
H26A H 0.0463(6) 0.0482(4) 0.2583(6) 0.080 Uiso 1 d R .
C31 C 0.2522(5) 0.1307(3) -0.0110(4) 0.040(2) Uani 1 d . .
C32 C 0.3187(6) 0.1037(4) 0.0235(5) 0.066(3) Uani 1 d . .
H32A H 0.3401(6) 0.1209(4) 0.0662(5) 0.080 Uiso 1 d R .
C33 C 0.3519(7) 0.0523(4) -0.0018(6) 0.085(4) Uani 1 d . .
H33A H 0.3968(7) 0.0333(4) 0.0231(6) 0.080 Uiso 1 d R .
C34 C 0.3206(7) 0.0289(4) -0.0632(6) 0.077(3) Uani 1 d . .
H34A H 0.3463(7) -0.0056(4) -0.0825(6) 0.080 Uiso 1 d R .
C35 C 0.2559(7) 0.0540(4) -0.0978(6) 0.067(2) Uani 1 d . .
H35A H 0.2335(7) 0.0368(4) -0.1401(6) 0.080 Uiso 1 d R .
C36 C 0.2213(6) 0.1050(3) -0.0716(4) 0.056(2) Uani 1 d . .
H36A H 0.1748(6) 0.1234(3) -0.0953(4) 0.080 Uiso 1 d R .
C41 C 0.2537(5) 0.2590(3) -0.0169(4) 0.037(2) Uani 1 d . .
C42 C 0.3273(5) 0.2546(3) -0.0544(4) 0.049(2) Uani 1 d . .
H42A H 0.3541(5) 0.2172(3) -0.0601(4) 0.080 Uiso 1 d R .
C43 C 0.3631(6) 0.3053(4) -0.0835(4) 0.053(2) Uani 1 d . .
H43A H 0.4150(6) 0.3030(4) -0.1092(4) 0.080 Uiso 1 d R .
C44 C 0.3245(6) 0.3590(4) -0.0754(5) 0.060(3) Uani 1 d . .
H44A H 0.3484(6) 0.3938(4) -0.0954(5) 0.080 Uiso 1 d R .
C45 C 0.2506(6) 0.3630(3) -0.0380(5) 0.062(2) Uani 1 d . .
H45A H 0.2217(6) 0.3998(3) -0.0341(5) 0.080 Uiso 1 d R .
C46 C 0.2157(6) 0.3134(3) -0.0082(4) 0.053(2) Uani 1 d . .
H46A H 0.1653(6) 0.3167(3) 0.0194(4) 0.080 Uiso 1 d R .
O1N O 0.5000 0.0000 0.4324(6) 0.153(6) Uani 1 d S .

loop_
_atom_type_symbol
_atom_type_description
_atom_type_scat_dispersion_real
_atom_type_scat_dispersion_imag
_atom_type_scat_source
C C 0.0033 0.0016 'International Tables Vol C Tables 4.2.6.8 and 6.1.1.4'
H H 0.0000 0.0000 'International Tables Vol C Tables 4.2.6.8 and 6.1.1.4'
O O 0.0106 0.0060 'International Tables Vol C Tables 4.2.6.8 and 6.1.1.4'
P P 0.1023 0.0942 'International Tables Vol C Tables 4.2.6.8 and 6.1.1.4'
S S 0.1246 0.1234 'International Tables Vol C Tables 4.2.6.8 and 6.1.1.4'
Cl Cl 0.1484 0.1585 'International Tables Vol C Tables 4.2.6.8 and 6.1.1.4'
Pd Pd -0.9988 1.0072 'International Tables Vol C Tables 4.2.6.8 and 6.1.1.4'

loop_
_geom_angle_atom_site_label_1
_geom_angle_atom_site_label_2
_geom_angle_atom_site_label_3
_geom_angle
_geom_angle_site_symmetry_1
_geom_angle_site_symmetry_3
_geom_angle_publ_flag
P2 Pd1 P1 89.89(7) . . ?
P2 Pd1 S1 93.93(7) . . ?
P1 Pd1 S1 176.13(8) . . ?
P2 Pd1 S2 170.55(7) . . ?
P1 Pd1 S2 96.92(7) . . ?
S1 Pd1 S2 79.21(7) . . ?
P2 Pd1 Pd2 120.26(6) . . ?
P1 Pd1 Pd2 127.11(5) . . ?
S1 Pd1 Pd2 50.03(5) . . ?
S2 Pd1 Pd2 50.29(5) . . ?
S4 Pd2 S3 87.57(7) . . ?
S4 Pd2 S1 176.03(7) . . ?
S3 Pd2 S1 96.35(7) . . ?
S4 Pd2 S2 96.41(7) . . ?
S3 Pd2 S2 173.14(8) . . ?
S1 Pd2 S2 79.63(7) . . ?
S4 Pd2 Pd1 126.66(6) . . ?
S3 Pd2 Pd1 122.67(6) . . ?
S1 Pd2 Pd1 50.41(4) . . ?
S2 Pd2 Pd1 50.53(5) . . ?
C1 S1 Pd2 98.5(3) . . ?
C1 S1 Pd1 95.5(3) . . ?
Pd2 S1 Pd1 79.56(6) . . ?
C2 S2 Pd2 97.4(3) . . ?
C2 S2 Pd1 96.8(3) . . ?
Pd2 S2 Pd1 79.18(6) . . ?
O1 S3 O2 114.3(4) . . ?
O1 S3 C3 105.1(4) . . ?
O2 S3 C3 105.3(4) . . ?
O1 S3 Pd2 113.2(3) . . ?
O2 S3 Pd2 115.3(3) . . ?
C3 S3 Pd2 101.9(3) . . ?
O4 S4 O3 114.7(4) . . ?
O4 S4 C4 104.9(4) . . ?
O3 S4 C4 105.0(4) . . ?
O4 S4 Pd2 111.8(3) . . ?
O3 S4 Pd2 114.3(3) . . ?
C4 S4 Pd2 104.9(3) . . ?
C11 P1 C21 105.9(4) . . ?
C11 P1 C5 107.3(4) . . ?
C21 P1 C5 101.0(4) . . ?
C11 P1 Pd1 110.6(2) . . ?
C21 P1 Pd1 115.5(3) . . ?
C5 P1 Pd1 115.7(3) . . ?
C31 P2 C41 107.5(3) . . ?
C31 P2 C7 106.7(4) . . ?
C41 P2 C7 102.3(3) . . ?
C31 P2 Pd1 109.6(3) . . ?
C41 P2 Pd1 113.5(2) . . ?
C7 P2 Pd1 116.6(3) . . ?
C2 C1 S1 114.6(5) . . ?
C1 C2 S2 114.6(6) . . ?
C4 C3 S3 109.1(6) . . ?
C3 C4 S4 108.6(6) . . ?
C6 C5 P1 117.9(6) . . ?
C5 C6 C7 115.1(7) . . ?
C6 C7 P2 113.6(5) . . ?
C12 C11 C16 118.2(7) . . ?
C12 C11 P1 118.2(6) . . ?
C16 C11 P1 123.4(6) . . ?
C11 C12 C13 120.3(8) . . ?
C14 C13 C12 120.4(9) . . ?
C15 C14 C13 119.9(8) . . ?
C14 C15 C16 120.0(9) . . ?
C15 C16 C11 121.0(8) . . ?
C26 C21 C22 116.5(8) . . ?
C26 C21 P1 122.9(7) . . ?
C22 C21 P1 120.3(6) . . ?
C21 C22 C23 122.0(9) . . ?
C24 C23 C22 119.9(10) . . ?
C23 C24 C25 119.6(11) . . ?
C24 C25 C26 121.1(11) . . ?
C21 C26 C25 120.9(10) . . ?
C32 C31 C36 118.3(8) . . ?
C32 C31 P2 118.9(6) . . ?
C36 C31 P2 122.8(6) . . ?
C33 C32 C31 120.6(9) . . ?
C32 C33 C34 119.3(10) . . ?
C35 C34 C33 121.4(9) . . ?
C34 C35 C36 119.4(10) . . ?
C35 C36 C31 120.9(9) . . ?
C42 C41 C46 119.7(7) . . ?
C42 C41 P2 122.2(6) . . ?
C46 C41 P2 118.0(6) . . ?
C41 C42 C43 119.2(7) . . ?
C44 C43 C42 120.7(8) . . ?
C45 C44 C43 119.8(8) . . ?
C46 C45 C44 119.9(8) . . ?
C45 C46 C41 120.7(8) . . ?

loop_
_geom_bond_atom_site_label_1
_geom_bond_atom_site_label_2
_geom_bond_distance
_geom_bond_site_symmetry_2
_geom_bond_publ_flag
Pd1 P2 2.285(2) . ?
Pd1 P1 2.285(2) . ?
Pd1 S1 2.374(2) . ?
Pd1 S2 2.381(2) . ?
Pd1 Pd2 3.0297(9) . ?
Pd2 S4 2.266(2) . ?
Pd2 S3 2.274(2) . ?
Pd2 S1 2.361(2) . ?
Pd2 S2 2.373(2) . ?
S1 C1 1.823(9) . ?
S2 C2 1.813(8) . ?
S3 O1 1.445(6) . ?
S3 O2 1.451(6) . ?
S3 C3 1.796(8) . ?
S4 O4 1.458(6) . ?
S4 O3 1.464(6) . ?
S4 C4 1.825(8) . ?
P1 C11 1.798(7) . ?
P1 C21 1.800(8) . ?
P1 C5 1.826(7) . ?
P2 C31 1.818(7) . ?
P2 C41 1.818(7) . ?
P2 C7 1.825(7) . ?
C1 C2 1.515(12) . ?
C3 C4 1.500(12) . ?
C5 C6 1.515(11) . ?
C6 C7 1.536(10) . ?
C11 C12 1.383(10) . ?
C11 C16 1.392(11) . ?
C12 C13 1.384(11) . ?
C13 C14 1.374(12) . ?
C14 C15 1.365(12) . ?
C15 C16 1.380(11) . ?
C21 C26 1.367(11) . ?
C21 C22 1.386(10) . ?
C22 C23 1.376(12) . ?
C23 C24 1.339(14) . ?
C24 C25 1.36(2) . ?
C25 C26 1.377(14) . ?
C31 C32 1.387(11) . ?
C31 C36 1.379(10) . ?
C32 C33 1.373(11) . ?
C33 C34 1.372(14) . ?
C34 C35 1.347(13) . ?
C35 C36 1.381(12) . ?
C41 C42 1.373(10) . ?
C41 C46 1.391(10) . ?
C42 C43 1.402(10) . ?
C43 C44 1.380(11) . ?
C44 C45 1.374(13) . ?
C45 C46 1.382(11) . ?
